data_4317321
loop_
_publ_author_name
'Hyunjin Ko'
'Olivier Gourdon'
'Delphine Gout'
'Eun-Deok Mun'
'Srinivasa Thimmaiah'
'Gordon J. Miller'

_publ_section_title
;
 Rhombohedrally Distorted \g-Brasses Cr1-xFexGa
;
_journal_name_full 'Inorganic Chemistry'
_journal_page_first 11505
_journal_page_last 11515
_journal_paper_doi 10.1021/ic101671k
_journal_volume 49
_journal_year 2010
_chemical_formula_sum 'Cr0.79 Fe0.21 Ga'
_chemical_formula_weight 122.55
_chemical_melting_point ?
_chemical_name_systematic
; 
 ? 
;
_space_group_IT_number 166
_symmetry_cell_setting hexagonal
_symmetry_space_group_name_Hall '-R 3 2"'
_symmetry_space_group_name_H-M 'R -3 m :H'
_atom_sites_solution_hydrogens none
_atom_sites_solution_primary direct
_atom_sites_solution_secondary difmap
_audit_creation_method SHELXL-97
_cell_angle_alpha 90.00
_cell_angle_beta 90.00
_cell_angle_gamma 120.00
_cell_formula_units_Z 39
_cell_length_a 12.6153(18)
_cell_length_b 12.6153(18)
_cell_length_c 7.8833(16)
_cell_measurement_reflns_used 2288
_cell_measurement_temperature 293(2)
_cell_measurement_theta_max 28.25
_cell_measurement_theta_min 3.19
_cell_volume 1086.5(3)
_computing_cell_refinement 'Bruker SMART'
_computing_data_collection 'Bruker SMART'
_computing_data_reduction 'Bruker SAINT'
_computing_molecular_graphics 'Bruker SHELXTL'
_computing_publication_material 'Bruker SHELXTL'
_computing_structure_refinement 'SHELXL-97 (Sheldrick, 2008)'
_computing_structure_solution 'SHELXS-97 (Sheldrick, 2008)'
_diffrn_ambient_temperature 293(2)
_diffrn_detector_area_resol_mean 8.33
_diffrn_measured_fraction_theta_full 1.000
_diffrn_measured_fraction_theta_max 0.971
_diffrn_measurement_device_type 'CCD area detector'
_diffrn_measurement_method 'phi and omega scans'
_diffrn_radiation_monochromator graphite
_diffrn_radiation_source 'fine-focus sealed tube'
_diffrn_radiation_type MoK\a
_diffrn_radiation_wavelength 0.71073
_diffrn_reflns_av_R_equivalents 0.0548
_diffrn_reflns_av_sigmaI/netI 0.0301
_diffrn_reflns_limit_h_max 16
_diffrn_reflns_limit_h_min -16
_diffrn_reflns_limit_k_max 16
_diffrn_reflns_limit_k_min -16
_diffrn_reflns_limit_l_max 10
_diffrn_reflns_limit_l_min -4
_diffrn_reflns_number 2288
_diffrn_reflns_theta_full 25.00
_diffrn_reflns_theta_max 28.25
_diffrn_reflns_theta_min 3.19
_exptl_absorpt_coefficient_mu 33.652
_exptl_absorpt_correction_T_max 0.0530
_exptl_absorpt_correction_T_min 0.0217
_exptl_absorpt_correction_type numerical
_exptl_absorpt_process_details 'X-RED 1.31 and X-SHAPE 2.07, STOE & CIE GmbH 2005'
_exptl_crystal_colour Silver
_exptl_crystal_density_diffrn 7.304
_exptl_crystal_density_meas ?
_exptl_crystal_density_method 'not measured'
_exptl_crystal_description Irregular
_exptl_crystal_F_000 2162
_exptl_crystal_size_max 0.14
_exptl_crystal_size_mid 0.08
_exptl_crystal_size_min 0.03
_refine_diff_density_max 1.725
_refine_diff_density_min -2.193
_refine_diff_density_rms 0.433
_refine_ls_extinction_coef 0.00065(12)
_refine_ls_extinction_expression Fc^*^=kFc[1+0.001xFc^2^\l^3^/sin(2\q)]^-1/4^
_refine_ls_extinction_method SHELXL
_refine_ls_goodness_of_fit_ref 1.467
_refine_ls_hydrogen_treatment none
_refine_ls_matrix_type full
_refine_ls_number_parameters 30
_refine_ls_number_reflns 331
_refine_ls_number_restraints 0
_refine_ls_restrained_S_all 1.467
_refine_ls_R_factor_all 0.0709
_refine_ls_R_factor_gt 0.0708
_refine_ls_shift/su_max 0.000
_refine_ls_shift/su_mean 0.000
_refine_ls_structure_factor_coef Fsqd
_refine_ls_weighting_details 'calc w=1/[\s^2^(Fo^2^)+(0.0000P)^2^+240.3528P] where P=(Fo^2^+2Fc^2^)/3'
_refine_ls_weighting_scheme calc
_refine_ls_wR_factor_gt 0.1283
_refine_ls_wR_factor_ref 0.1283
_reflns_number_gt 329
_reflns_number_total 331
_reflns_threshold_expression >2sigma(I)
_cod_data_source_file ic101671k_si_001_2.cif
_cod_data_source_block Cr0.79Fe0.21Ga#2
_cod_depositor_comments
;
The following automatic conversions were performed:

'_chemical_melting_point' value 'not measured' was changed to '?' -
the value is undefined or not given.

Automatic conversion script
Id: cif_fix_values 1569 2011-02-09 13:29:24Z adriana 

The following automatic conversions were performed:

'_symmetry_cell_setting' value 'Hexagonal' changed to 'hexagonal'
according to the built-in table from CIF Core dictionary named
'cif_core.dic' version 2.4.1 from
2010-06-29.

'_exptl_absorpt_correction_type' value 'Numerical'
changed to 'numerical' according to the built-in table from CIF Core
dictionary named 'cif_core.dic' version 2.4.1 from 2010-06-29.

Automatic conversion script
Id: cif_fix_values 1646 2011-03-28 12:23:43Z adriana 

The following automatic conversions were performed:

'_exptl_crystal_density_meas' value 'not measured' was changed to '?'
- the value is perceived as not measured.

Automatic conversion script
Id: cif_fix_values 3008 2015-01-20 13:52:24Z robertas 
;
_cod_original_sg_symbol_H-M 'R -3 m'
_cod_database_code 4317321

loop_
_symmetry_equiv_pos_as_xyz
'x, y, z'
'-y, x-y, z'
'-x+y, -x, z'
'y, x, -z'
'x-y, -y, -z'
'-x, -x+y, -z'
'x+2/3, y+1/3, z+1/3'
'-y+2/3, x-y+1/3, z+1/3'
'-x+y+2/3, -x+1/3, z+1/3'
'y+2/3, x+1/3, -z+1/3'
'x-y+2/3, -y+1/3, -z+1/3'
'-x+2/3, -x+y+1/3, -z+1/3'
'x+1/3, y+2/3, z+2/3'
'-y+1/3, x-y+2/3, z+2/3'
'-x+y+1/3, -x+2/3, z+2/3'
'y+1/3, x+2/3, -z+2/3'
'x-y+1/3, -y+2/3, -z+2/3'
'-x+1/3, -x+y+2/3, -z+2/3'
'-x, -y, -z'
'y, -x+y, -z'
'x-y, x, -z'
'-y, -x, z'
'-x+y, y, z'
'x, x-y, z'
'-x+2/3, -y+1/3, -z+1/3'
'y+2/3, -x+y+1/3, -z+1/3'
'x-y+2/3, x+1/3, -z+1/3'
'-y+2/3, -x+1/3, z+1/3'
'-x+y+2/3, y+1/3, z+1/3'
'x+2/3, x-y+1/3, z+1/3'
'-x+1/3, -y+2/3, -z+2/3'
'y+1/3, -x+y+2/3, -z+2/3'
'x-y+1/3, x+2/3, -z+2/3'
'-y+1/3, -x+2/3, z+2/3'
'-x+y+1/3, y+2/3, z+2/3'
'x+1/3, x-y+2/3, z+2/3'

loop_
_atom_site_label
_atom_site_type_symbol
_atom_site_fract_x
_atom_site_fract_y
_atom_site_fract_z
_atom_site_U_iso_or_equiv
_atom_site_adp_type
_atom_site_occupancy
_atom_site_symmetry_multiplicity
_atom_site_calc_flag
_atom_site_refinement_flags
_atom_site_disorder_assembly
_atom_site_disorder_group
Ga1 Ga 0.0000 0.0000 0.0000 0.0131(13) Uani 1 12 d S . .
Ga2 Ga 0.2345(2) 0.11727(12) 0.5728(3) 0.0167(7) Uani 1 2 d S . .
Ga3 Ga 0.3852(2) 0.3852(2) 0.5000 0.0148(7) Uani 1 2 d S . .
Cr1 Cr 0.0000 0.0000 0.5000 0.0104(17) Uani 1 12 d S . .
Cr2 Cr 0.4372(3) 0.21860(16) 0.4112(4) 0.0122(8) Uani 1 2 d S . .
Fe3 Fe -0.07161(16) 0.07161(16) 0.2505(4) 0.0124(8) Uani 0.46 2 d SP . .
Cr3 Cr -0.07161(16) 0.07161(16) 0.2505(4) 0.0124(8) Uani 0.54 2 d SP . .

loop_
_atom_site_aniso_label
_atom_site_aniso_U_11
_atom_site_aniso_U_22
_atom_site_aniso_U_33
_atom_site_aniso_U_23
_atom_site_aniso_U_13
_atom_site_aniso_U_12
Ga1 0.0146(18) 0.0146(18) 0.010(3) 0.000 0.000 0.0073(9)
Ga2 0.0113(12) 0.0218(11) 0.0136(12) 0.0001(5) 0.0002(9) 0.0057(6)
Ga3 0.0149(10) 0.0149(10) 0.0164(12) -0.0010(5) 0.0010(5) 0.0088(10)
Cr1 0.010(2) 0.010(2) 0.011(4) 0.000 0.000 0.0050(12)
Cr2 0.0120(17) 0.0121(12) 0.0126(16) 0.0001(7) 0.0003(13) 0.0060(9)
Fe3 0.0123(12) 0.0123(12) 0.0117(15) -0.0008(6) 0.0008(6) 0.0054(13)
Cr3 0.0123(12) 0.0123(12) 0.0117(15) -0.0008(6) 0.0008(6) 0.0054(13)

loop_
_atom_type_symbol
_atom_type_description
_atom_type_scat_dispersion_real
_atom_type_scat_dispersion_imag
_atom_type_scat_source
Cr Cr 0.3209 0.6236 'International Tables Vol C Tables 4.2.6.8 and 6.1.1.4'
Fe Fe 0.3463 0.8444 'International Tables Vol C Tables 4.2.6.8 and 6.1.1.4'
Ga Ga 0.2307 1.6083 'International Tables Vol C Tables 4.2.6.8 and 6.1.1.4'

loop_
_geom_angle_atom_site_label_1
_geom_angle_atom_site_label_2
_geom_angle_atom_site_label_3
_geom_angle
_geom_angle_site_symmetry_1
_geom_angle_site_symmetry_3
_geom_angle_publ_flag
Cr3 Ga1 Fe3 0.00(11) 19 19 ?
Cr3 Ga1 Cr3 65.07(12) 19 21 ?
Fe3 Ga1 Cr3 65.07(12) 19 21 ?
Cr3 Ga1 Cr3 114.93(12) 19 3 ?
Fe3 Ga1 Cr3 114.93(12) 19 3 ?
Cr3 Ga1 Cr3 180.00(11) 21 3 ?
Cr3 Ga1 Fe3 65.07(12) 19 21 ?
Fe3 Ga1 Fe3 65.07(12) 19 21 ?
Cr3 Ga1 Fe3 0.00(17) 21 21 ?
Cr3 Ga1 Fe3 180.00(9) 3 21 ?
Cr3 Ga1 Fe3 114.93(12) 19 3 ?
Fe3 Ga1 Fe3 114.93(12) 19 3 ?
Cr3 Ga1 Fe3 180.00(11) 21 3 ?
Cr3 Ga1 Fe3 0.00(13) 3 3 ?
Fe3 Ga1 Fe3 180.00(11) 21 3 ?
Cr3 Ga1 Cr3 65.07(12) 19 20 ?
Fe3 Ga1 Cr3 65.07(12) 19 20 ?
Cr3 Ga1 Cr3 65.07(12) 21 20 ?
Cr3 Ga1 Cr3 114.93(12) 3 20 ?
Fe3 Ga1 Cr3 65.07(12) 21 20 ?
Fe3 Ga1 Cr3 114.93(12) 3 20 ?
Cr3 Ga1 Cr3 114.93(12) 19 2 ?
Fe3 Ga1 Cr3 114.93(12) 19 2 ?
Cr3 Ga1 Cr3 114.93(12) 21 2 ?
Cr3 Ga1 Cr3 65.07(12) 3 2 ?
Fe3 Ga1 Cr3 114.93(12) 21 2 ?
Fe3 Ga1 Cr3 65.07(12) 3 2 ?
Cr3 Ga1 Cr3 180.00(15) 20 2 ?
Cr3 Ga1 Fe3 65.07(12) 19 20 ?
Fe3 Ga1 Fe3 65.07(12) 19 20 ?
Cr3 Ga1 Fe3 65.07(12) 21 20 ?
Cr3 Ga1 Fe3 114.93(12) 3 20 ?
Fe3 Ga1 Fe3 65.07(12) 21 20 ?
Fe3 Ga1 Fe3 114.93(12) 3 20 ?
Cr3 Ga1 Fe3 0.00(15) 20 20 ?
Cr3 Ga1 Fe3 180.00(15) 2 20 ?
Cr3 Ga1 Fe3 114.93(12) 19 2 ?
Fe3 Ga1 Fe3 114.93(12) 19 2 ?
Cr3 Ga1 Fe3 114.93(12) 21 2 ?
Cr3 Ga1 Fe3 65.07(12) 3 2 ?
Fe3 Ga1 Fe3 114.93(12) 21 2 ?
Fe3 Ga1 Fe3 65.07(12) 3 2 ?
Cr3 Ga1 Fe3 180.00(15) 20 2 ?
Cr3 Ga1 Fe3 0.0(2) 2 2 ?
Fe3 Ga1 Fe3 180.00(15) 20 2 ?
Cr3 Ga1 Fe3 180.0 19 . ?
Fe3 Ga1 Fe3 180.0 19 . ?
Cr3 Ga1 Fe3 114.92(12) 21 . ?
Cr3 Ga1 Fe3 65.08(12) 3 . ?
Fe3 Ga1 Fe3 114.92(12) 21 . ?
Fe3 Ga1 Fe3 65.08(12) 3 . ?
Cr3 Ga1 Fe3 114.92(12) 20 . ?
Cr3 Ga1 Fe3 65.08(12) 2 . ?
Fe3 Ga1 Fe3 114.92(12) 20 . ?
Fe3 Ga1 Fe3 65.08(12) 2 . ?
Cr2 Ga2 Ga2 64.35(13) . 25_556 ?
Cr2 Ga2 Cr1 137.47(12) . . ?
Ga2 Ga2 Cr1 158.18(15) 25_556 . ?
Cr2 Ga2 Cr3 148.11(8) . 19_556 ?
Ga2 Ga2 Cr3 104.96(13) 25_556 19_556 ?
Cr1 Ga2 Cr3 57.07(8) . 19_556 ?
Cr2 Ga2 Fe3 148.11(8) . 19_556 ?
Ga2 Ga2 Fe3 104.96(13) 25_556 19_556 ?
Cr1 Ga2 Fe3 57.07(8) . 19_556 ?
Cr3 Ga2 Fe3 0.000(7) 19_556 19_556 ?
Cr2 Ga2 Cr3 148.11(9) . 20_556 ?
Ga2 Ga2 Cr3 104.95(13) 25_556 20_556 ?
Cr1 Ga2 Cr3 57.07(8) . 20_556 ?
Cr3 Ga2 Cr3 61.88(16) 19_556 20_556 ?
Fe3 Ga2 Cr3 61.88(16) 19_556 20_556 ?
Cr2 Ga2 Fe3 148.11(9) . 20_556 ?
Ga2 Ga2 Fe3 104.95(13) 25_556 20_556 ?
Cr1 Ga2 Fe3 57.07(8) . 20_556 ?
Cr3 Ga2 Fe3 61.88(16) 19_556 20_556 ?
Fe3 Ga2 Fe3 61.88(16) 19_556 20_556 ?
Cr3 Ga2 Fe3 0.00(5) 20_556 20_556 ?
Cr2 Ga2 Cr3 81.53(12) . 3 ?
Ga2 Ga2 Cr3 145.88(17) 25_556 3 ?
Cr1 Ga2 Cr3 55.94(9) . 3 ?
Cr3 Ga2 Cr3 104.19(13) 19_556 3 ?
Fe3 Ga2 Cr3 104.19(13) 19_556 3 ?
Cr3 Ga2 Cr3 104.19(13) 20_556 3 ?
Fe3 Ga2 Cr3 104.19(13) 20_556 3 ?
Cr2 Ga2 Fe3 81.53(12) . 3 ?
Ga2 Ga2 Fe3 145.88(17) 25_556 3 ?
Cr1 Ga2 Fe3 55.94(9) . 3 ?
Cr3 Ga2 Fe3 104.19(13) 19_556 3 ?
Fe3 Ga2 Fe3 104.19(13) 19_556 3 ?
Cr3 Ga2 Fe3 104.19(13) 20_556 3 ?
Fe3 Ga2 Fe3 104.19(13) 20_556 3 ?
Cr3 Ga2 Fe3 0.0(2) 3 3 ?
Cr2 Ga2 Cr2 121.07(11) . 25_556 ?
Ga2 Ga2 Cr2 56.72(11) 25_556 25_556 ?
Cr1 Ga2 Cr2 101.47(11) . 25_556 ?
Cr3 Ga2 Cr2 57.17(9) 19_556 25_556 ?
Fe3 Ga2 Cr2 57.17(9) 19_556 25_556 ?
Cr3 Ga2 Cr2 57.17(9) 20_556 25_556 ?
Fe3 Ga2 Cr2 57.17(9) 20_556 25_556 ?
Cr3 Ga2 Cr2 157.40(14) 3 25_556 ?
Fe3 Ga2 Cr2 157.40(14) 3 25_556 ?
Cr2 Ga2 Ga2 101.05(9) . 20_556 ?
Ga2 Ga2 Ga2 127.41(3) 25_556 20_556 ?
Cr1 Ga2 Ga2 57.682(19) . 20_556 ?
Cr3 Ga2 Ga2 60.10(8) 19_556 20_556 ?
Fe3 Ga2 Ga2 60.10(8) 19_556 20_556 ?
Cr3 Ga2 Ga2 108.31(9) 20_556 20_556 ?
Fe3 Ga2 Ga2 108.31(9) 20_556 20_556 ?
Cr3 Ga2 Ga2 56.82(8) 3 20_556 ?
Fe3 Ga2 Ga2 56.82(8) 3 20_556 ?
Cr2 Ga2 Ga2 113.54(11) 25_556 20_556 ?
Cr2 Ga2 Ga2 101.05(9) . 21_556 ?
Ga2 Ga2 Ga2 127.41(3) 25_556 21_556 ?
Cr1 Ga2 Ga2 57.682(18) . 21_556 ?
Cr3 Ga2 Ga2 108.31(9) 19_556 21_556 ?
Fe3 Ga2 Ga2 108.31(9) 19_556 21_556 ?
Cr3 Ga2 Ga2 60.10(8) 20_556 21_556 ?
Fe3 Ga2 Ga2 60.10(8) 20_556 21_556 ?
Cr3 Ga2 Ga2 56.82(8) 3 21_556 ?
Fe3 Ga2 Ga2 56.82(8) 3 21_556 ?
Cr2 Ga2 Ga2 113.54(11) 25_556 21_556 ?
Ga2 Ga2 Ga2 104.44(10) 20_556 21_556 ?
Cr2 Ga3 Cr2 147.62(18) . 21_556 ?
Cr2 Ga3 Cr3 59.41(9) . 7 ?
Cr2 Ga3 Cr3 144.84(10) 21_556 7 ?
Cr2 Ga3 Fe3 59.41(9) . 7 ?
Cr2 Ga3 Fe3 144.84(10) 21_556 7 ?
Cr3 Ga3 Fe3 0.00(17) 7 7 ?
Cr2 Ga3 Cr3 144.84(10) . 31 ?
Cr2 Ga3 Cr3 59.41(9) 21_556 31 ?
Cr3 Ga3 Cr3 112.79(12) 7 31 ?
Fe3 Ga3 Cr3 112.79(12) 7 31 ?
Cr2 Ga3 Fe3 144.84(10) . 31 ?
Cr2 Ga3 Fe3 59.41(9) 21_556 31 ?
Cr3 Ga3 Fe3 112.79(12) 7 31 ?
Fe3 Ga3 Fe3 112.79(12) 7 31 ?
Cr3 Ga3 Fe3 0.00(17) 31 31 ?
Cr2 Ga3 Cr2 137.68(9) . 8 ?
Cr2 Ga3 Cr2 64.13(13) 21_556 8 ?
Cr3 Ga3 Cr2 81.64(10) 7 8 ?
Fe3 Ga3 Cr2 81.64(10) 7 8 ?
Cr3 Ga3 Cr2 62.86(10) 31 8 ?
Fe3 Ga3 Cr2 62.86(10) 31 8 ?
Cr2 Ga3 Cr2 64.13(13) . 32 ?
Cr2 Ga3 Cr2 137.68(9) 21_556 32 ?
Cr3 Ga3 Cr2 62.86(10) 7 32 ?
Fe3 Ga3 Cr2 62.86(10) 7 32 ?
Cr3 Ga3 Cr2 81.64(10) 31 32 ?
Fe3 Ga3 Cr2 81.64(10) 31 32 ?
Cr2 Ga3 Cr2 114.16(12) 8 32 ?
Cr2 Ga3 Ga3 58.26(10) . 15_554 ?
Cr2 Ga3 Ga3 109.57(7) 21_556 15_554 ?
Cr3 Ga3 Ga3 105.33(7) 7 15_554 ?
Fe3 Ga3 Ga3 105.33(7) 7 15_554 ?
Cr3 Ga3 Ga3 96.61(9) 31 15_554 ?
Fe3 Ga3 Ga3 96.61(9) 31 15_554 ?
Cr2 Ga3 Ga3 159.22(12) 8 15_554 ?
Cr2 Ga3 Ga3 55.79(5) 32 15_554 ?
Cr2 Ga3 Ga3 109.56(7) . 8 ?
Cr2 Ga3 Ga3 58.26(10) 21_556 8 ?
Cr3 Ga3 Ga3 96.61(9) 7 8 ?
Fe3 Ga3 Ga3 96.61(9) 7 8 ?
Cr3 Ga3 Ga3 105.33(7) 31 8 ?
Fe3 Ga3 Ga3 105.33(7) 31 8 ?
Cr2 Ga3 Ga3 55.79(5) 8 8 ?
Cr2 Ga3 Ga3 159.22(12) 32 8 ?
Ga3 Ga3 Ga3 139.89(13) 15_554 8 ?
Cr2 Ga3 Ga3 106.19(9) . 19_666 ?
Cr2 Ga3 Ga3 106.19(9) 21_556 19_666 ?
Cr3 Ga3 Ga3 56.40(6) 7 19_666 ?
Fe3 Ga3 Ga3 56.40(6) 7 19_666 ?
Cr3 Ga3 Ga3 56.40(6) 31 19_666 ?
Fe3 Ga3 Ga3 56.40(6) 31 19_666 ?
Cr2 Ga3 Ga3 57.08(6) 8 19_666 ?
Cr2 Ga3 Ga3 57.08(6) 32 19_666 ?
Ga3 Ga3 Ga3 110.05(7) 15_554 19_666 ?
Ga3 Ga3 Ga3 110.05(7) 8 19_666 ?
Cr2 Ga3 Ga2 53.90(9) . . ?
Cr2 Ga3 Ga2 95.56(11) 21_556 . ?
Cr3 Ga3 Ga2 95.75(6) 7 . ?
Fe3 Ga3 Ga2 95.75(6) 7 . ?
Cr3 Ga3 Ga2 151.31(9) 31 . ?
Fe3 Ga3 Ga2 151.31(9) 31 . ?
Cr2 Ga3 Ga2 121.57(8) 8 . ?
Cr2 Ga3 Ga2 115.86(7) 32 . ?
Ga3 Ga3 Ga2 77.80(10) 15_554 . ?
Ga3 Ga3 Ga2 66.79(6) 8 . ?
Ga3 Ga3 Ga2 152.00(5) 19_666 . ?
Cr3 Cr1 Fe3 0.00(12) 19_556 19_556 ?
Cr3 Cr1 Fe3 180.0 19_556 . ?
Fe3 Cr1 Fe3 180.0 19_556 . ?
Cr3 Cr1 Cr3 65.24(12) 19_556 20_556 ?
Fe3 Cr1 Cr3 65.24(12) 19_556 20_556 ?
Fe3 Cr1 Cr3 114.76(12) . 20_556 ?
Cr3 Cr1 Cr3 114.76(12) 19_556 2 ?
Fe3 Cr1 Cr3 114.76(12) 19_556 2 ?
Fe3 Cr1 Cr3 65.24(12) . 2 ?
Cr3 Cr1 Cr3 180.0 20_556 2 ?
Cr3 Cr1 Fe3 65.24(12) 19_556 20_556 ?
Fe3 Cr1 Fe3 65.24(12) 19_556 20_556 ?
Fe3 Cr1 Fe3 114.76(12) . 20_556 ?
Cr3 Cr1 Fe3 0.00(12) 20_556 20_556 ?
Cr3 Cr1 Fe3 180.0 2 20_556 ?
Cr3 Cr1 Fe3 114.76(12) 19_556 2 ?
Fe3 Cr1 Fe3 114.76(12) 19_556 2 ?
Fe3 Cr1 Fe3 65.24(12) . 2 ?
Cr3 Cr1 Fe3 180.0 20_556 2 ?
Cr3 Cr1 Fe3 0.0(2) 2 2 ?
Fe3 Cr1 Fe3 180.0 20_556 2 ?
Cr3 Cr1 Cr3 65.24(12) 19_556 21_556 ?
Fe3 Cr1 Cr3 65.24(12) 19_556 21_556 ?
Fe3 Cr1 Cr3 114.76(12) . 21_556 ?
Cr3 Cr1 Cr3 65.24(12) 20_556 21_556 ?
Cr3 Cr1 Cr3 114.76(12) 2 21_556 ?
Fe3 Cr1 Cr3 65.24(12) 20_556 21_556 ?
Fe3 Cr1 Cr3 114.76(12) 2 21_556 ?
Cr3 Cr1 Cr3 114.76(12) 19_556 3 ?
Fe3 Cr1 Cr3 114.76(12) 19_556 3 ?
Fe3 Cr1 Cr3 65.24(12) . 3 ?
Cr3 Cr1 Cr3 114.76(12) 20_556 3 ?
Cr3 Cr1 Cr3 65.24(12) 2 3 ?
Fe3 Cr1 Cr3 114.76(12) 20_556 3 ?
Fe3 Cr1 Cr3 65.24(12) 2 3 ?
Cr3 Cr1 Cr3 180.0 21_556 3 ?
Cr3 Cr1 Fe3 65.24(12) 19_556 21_556 ?
Fe3 Cr1 Fe3 65.24(12) 19_556 21_556 ?
Fe3 Cr1 Fe3 114.76(12) . 21_556 ?
Cr3 Cr1 Fe3 65.24(12) 20_556 21_556 ?
Cr3 Cr1 Fe3 114.76(12) 2 21_556 ?
Fe3 Cr1 Fe3 65.24(12) 20_556 21_556 ?
Fe3 Cr1 Fe3 114.76(12) 2 21_556 ?
Cr3 Cr1 Fe3 0.0(2) 21_556 21_556 ?
Cr3 Cr1 Fe3 180.00(15) 3 21_556 ?
Cr3 Cr1 Fe3 114.76(12) 19_556 3 ?
Fe3 Cr1 Fe3 114.76(12) 19_556 3 ?
Fe3 Cr1 Fe3 65.24(12) . 3 ?
Cr3 Cr1 Fe3 114.76(12) 20_556 3 ?
Cr3 Cr1 Fe3 65.24(12) 2 3 ?
Fe3 Cr1 Fe3 114.76(12) 20_556 3 ?
Fe3 Cr1 Fe3 65.24(12) 2 3 ?
Cr3 Cr1 Fe3 180.0 21_556 3 ?
Cr3 Cr1 Fe3 0.00(11) 3 3 ?
Fe3 Cr1 Fe3 180.0 21_556 3 ?
Ga2 Cr2 Ga1 163.85(15) . 7 ?
Ga2 Cr2 Cr3 108.44(12) . 7 ?
Ga1 Cr2 Cr3 58.42(10) 7 7 ?
Ga2 Cr2 Fe3 108.44(12) . 7 ?
Ga1 Cr2 Fe3 58.42(10) 7 7 ?
Cr3 Cr2 Fe3 0.00(14) 7 7 ?
Ga2 Cr2 Cr3 108.44(12) . 8 ?
Ga1 Cr2 Cr3 58.43(10) 7 8 ?
Cr3 Cr2 Cr3 63.33(17) 7 8 ?
Fe3 Cr2 Cr3 63.33(17) 7 8 ?
Ga2 Cr2 Fe3 108.44(12) . 8 ?
Ga1 Cr2 Fe3 58.43(10) 7 8 ?
Cr3 Cr2 Fe3 63.33(17) 7 8 ?
Fe3 Cr2 Fe3 63.33(17) 7 8 ?
Cr3 Cr2 Fe3 0.00(19) 8 8 ?
Ga2 Cr2 Ga3 71.05(9) . 20_556 ?
Ga1 Cr2 Ga3 106.10(9) 7 20_556 ?
Cr3 Cr2 Ga3 119.76(14) 7 20_556 ?
Fe3 Cr2 Ga3 119.76(14) 7 20_556 ?
Cr3 Cr2 Ga3 60.79(10) 8 20_556 ?
Fe3 Cr2 Ga3 60.79(10) 8 20_556 ?
Ga2 Cr2 Ga3 71.05(9) . . ?
Ga1 Cr2 Ga3 106.10(9) 7 . ?
Cr3 Cr2 Ga3 60.79(10) 7 . ?
Fe3 Cr2 Ga3 60.79(10) 7 . ?
Cr3 Cr2 Ga3 119.76(14) 8 . ?
Fe3 Cr2 Ga3 119.76(14) 8 . ?
Ga3 Cr2 Ga3 139.28(16) 20_556 . ?
Ga2 Cr2 Ga3 89.52(11) . 15_554 ?
Ga1 Cr2 Ga3 103.98(10) 7 15_554 ?
Cr3 Cr2 Ga3 112.37(9) 7 15_554 ?
Fe3 Cr2 Ga3 112.37(9) 7 15_554 ?
Cr3 Cr2 Ga3 162.03(16) 8 15_554 ?
Fe3 Cr2 Ga3 162.03(16) 8 15_554 ?
Ga3 Cr2 Ga3 127.70(12) 20_556 15_554 ?
Ga3 Cr2 Ga3 65.95(7) . 15_554 ?
Ga2 Cr2 Ga3 89.52(11) . 33_545 ?
Ga1 Cr2 Ga3 103.98(10) 7 33_545 ?
Cr3 Cr2 Ga3 162.03(16) 7 33_545 ?
Fe3 Cr2 Ga3 162.03(16) 7 33_545 ?
Cr3 Cr2 Ga3 112.37(9) 8 33_545 ?
Fe3 Cr2 Ga3 112.37(9) 8 33_545 ?
Ga3 Cr2 Ga3 65.95(7) 20_556 33_545 ?
Ga3 Cr2 Ga3 127.70(12) . 33_545 ?
Ga3 Cr2 Ga3 65.84(12) 15_554 33_545 ?
Ga2 Cr2 Cr3 139.91(17) . 27 ?
Ga1 Cr2 Cr3 56.24(10) 7 27 ?
Cr3 Cr2 Cr3 105.47(15) 7 27 ?
Fe3 Cr2 Cr3 105.47(15) 7 27 ?
Cr3 Cr2 Cr3 105.48(15) 8 27 ?
Fe3 Cr2 Cr3 105.48(15) 8 27 ?
Ga3 Cr2 Cr3 109.20(7) 20_556 27 ?
Ga3 Cr2 Cr3 109.20(7) . 27 ?
Ga3 Cr2 Cr3 57.72(9) 15_554 27 ?
Ga3 Cr2 Cr3 57.72(9) 33_545 27 ?
Ga2 Cr2 Fe3 139.91(17) . 27 ?
Ga1 Cr2 Fe3 56.24(10) 7 27 ?
Cr3 Cr2 Fe3 105.47(15) 7 27 ?
Fe3 Cr2 Fe3 105.47(15) 7 27 ?
Cr3 Cr2 Fe3 105.48(15) 8 27 ?
Fe3 Cr2 Fe3 105.48(15) 8 27 ?
Ga3 Cr2 Fe3 109.20(7) 20_556 27 ?
Ga3 Cr2 Fe3 109.20(7) . 27 ?
Ga3 Cr2 Fe3 57.72(9) 15_554 27 ?
Ga3 Cr2 Fe3 57.72(9) 33_545 27 ?
Cr3 Cr2 Fe3 0.00(9) 27 27 ?
Cr1 Fe3 Ga1 103.11(12) . . ?
Cr1 Fe3 Cr2 109.73(10) . 13_444 ?
Ga1 Fe3 Cr2 60.79(9) . 13_444 ?
Cr1 Fe3 Cr2 109.73(10) . 15_554 ?
Ga1 Fe3 Cr2 60.79(9) . 15_554 ?
Cr2 Fe3 Cr2 114.52(19) 13_444 15_554 ?
Cr1 Fe3 Ga3 133.76(10) . 13_444 ?
Ga1 Fe3 Ga3 107.16(10) . 13_444 ?
Cr2 Fe3 Ga3 59.81(7) 13_444 13_444 ?
Cr2 Fe3 Ga3 115.35(13) 15_554 13_444 ?
Cr1 Fe3 Ga3 133.76(10) . 31 ?
Ga1 Fe3 Ga3 107.16(10) . 31 ?
Cr2 Fe3 Ga3 115.35(13) 13_444 31 ?
Cr2 Fe3 Ga3 59.81(7) 15_554 31 ?
Ga3 Fe3 Ga3 67.21(12) 13_444 31 ?
Cr1 Fe3 Ga2 61.27(8) . 21_556 ?
Ga1 Fe3 Ga2 110.34(9) . 21_556 ?
Cr2 Fe3 Ga2 166.90(16) 13_444 21_556 ?
Cr2 Fe3 Ga2 63.74(9) 15_554 21_556 ?
Ga3 Fe3 Ga2 133.22(13) 13_444 21_556 ?
Ga3 Fe3 Ga2 75.69(7) 31 21_556 ?
Cr1 Fe3 Ga2 61.27(8) . 19_556 ?
Ga1 Fe3 Ga2 110.34(9) . 19_556 ?
Cr2 Fe3 Ga2 63.74(9) 13_444 19_556 ?
Cr2 Fe3 Ga2 166.90(16) 15_554 19_556 ?
Ga3 Fe3 Ga2 75.69(7) 13_444 19_556 ?
Ga3 Fe3 Ga2 133.22(13) 31 19_556 ?
Ga2 Fe3 Ga2 114.70(16) 21_556 19_556 ?
Cr1 Fe3 Cr3 57.38(6) . 3 ?
Ga1 Fe3 Cr3 57.46(6) . 3 ?
Cr2 Fe3 Cr3 108.43(9) 13_444 3 ?
Cr2 Fe3 Cr3 58.33(9) 15_554 3 ?
Ga3 Fe3 Cr3 164.60(7) 13_444 3 ?
Ga3 Fe3 Cr3 114.24(6) 31 3 ?
Ga2 Fe3 Cr3 59.06(8) 21_556 3 ?
Ga2 Fe3 Cr3 109.14(8) 19_556 3 ?
Cr1 Fe3 Cr3 57.38(6) . 2 ?
Ga1 Fe3 Cr3 57.46(6) . 2 ?
Cr2 Fe3 Cr3 58.33(9) 13_444 2 ?
Cr2 Fe3 Cr3 108.43(9) 15_554 2 ?
Ga3 Fe3 Cr3 114.24(6) 13_444 2 ?
Ga3 Fe3 Cr3 164.60(7) 31 2 ?
Ga2 Fe3 Cr3 109.14(8) 21_556 2 ?
Ga2 Fe3 Cr3 59.06(8) 19_556 2 ?
Cr3 Fe3 Cr3 60.0 3 2 ?
Cr1 Fe3 Fe3 57.38(6) . 3 ?
Ga1 Fe3 Fe3 57.46(6) . 3 ?
Cr2 Fe3 Fe3 108.43(9) 13_444 3 ?
Cr2 Fe3 Fe3 58.33(9) 15_554 3 ?
Ga3 Fe3 Fe3 164.60(7) 13_444 3 ?
Ga3 Fe3 Fe3 114.24(6) 31 3 ?
Ga2 Fe3 Fe3 59.06(8) 21_556 3 ?
Ga2 Fe3 Fe3 109.14(8) 19_556 3 ?
Cr3 Fe3 Fe3 0.00(15) 3 3 ?
Cr3 Fe3 Fe3 60.0 2 3 ?
Cr1 Fe3 Fe3 57.38(6) . 2 ?
Ga1 Fe3 Fe3 57.46(6) . 2 ?
Cr2 Fe3 Fe3 58.33(9) 13_444 2 ?
Cr2 Fe3 Fe3 108.43(9) 15_554 2 ?
Ga3 Fe3 Fe3 114.24(6) 13_444 2 ?
Ga3 Fe3 Fe3 164.60(7) 31 2 ?
Ga2 Fe3 Fe3 109.14(8) 21_556 2 ?
Ga2 Fe3 Fe3 59.06(8) 19_556 2 ?
Cr3 Fe3 Fe3 60.0 3 2 ?
Cr3 Fe3 Fe3 0.00(15) 2 2 ?
Fe3 Fe3 Fe3 60.0 3 2 ?

loop_
_geom_bond_atom_site_label_1
_geom_bond_atom_site_label_2
_geom_bond_distance
_geom_bond_site_symmetry_2
_geom_bond_publ_flag
Ga1 Cr3 2.519(3) 19 ?
Ga1 Fe3 2.519(3) 19 ?
Ga1 Cr3 2.519(3) 21 ?
Ga1 Cr3 2.519(3) 3 ?
Ga1 Fe3 2.519(3) 21 ?
Ga1 Fe3 2.519(3) 3 ?
Ga1 Cr3 2.519(3) 20 ?
Ga1 Cr3 2.519(3) 2 ?
Ga1 Fe3 2.519(3) 20 ?
Ga1 Fe3 2.519(3) 2 ?
Ga1 Fe3 2.519(3) . ?
Ga2 Cr2 2.554(4) . ?
Ga2 Ga2 2.617(5) 25_556 ?
Ga2 Cr1 2.626(3) . ?
Ga2 Cr3 2.636(3) 19_556 ?
Ga2 Fe3 2.636(3) 19_556 ?
Ga2 Cr3 2.636(3) 20_556 ?
Ga2 Fe3 2.636(3) 20_556 ?
Ga2 Cr3 2.730(4) 3 ?
Ga2 Fe3 2.730(4) 3 ?
Ga2 Cr2 2.755(4) 25_556 ?
Ga2 Ga2 2.808(3) 20_556 ?
Ga2 Ga2 2.808(3) 21_556 ?
Ga3 Cr2 2.5915(14) . ?
Ga3 Cr2 2.5916(14) 21_556 ?
Ga3 Cr3 2.617(3) 7 ?
Ga3 Fe3 2.617(3) 7 ?
Ga3 Cr3 2.617(3) 31 ?
Ga3 Fe3 2.617(3) 31 ?
Ga3 Cr2 2.665(3) 8 ?
Ga3 Cr2 2.665(3) 32 ?
Ga3 Ga3 2.8617(18) 15_554 ?
Ga3 Ga3 2.8617(18) 8 ?
Ga3 Ga3 2.897(5) 19_666 ?
Cr1 Cr3 2.513(3) 19_556 ?
Cr1 Fe3 2.513(3) 19_556 ?
Cr1 Fe3 2.513(3) . ?
Cr1 Cr3 2.514(3) 20_556 ?
Cr1 Cr3 2.514(3) 2 ?
Cr1 Fe3 2.514(3) 20_556 ?
Cr1 Fe3 2.514(3) 2 ?
Cr1 Cr3 2.514(3) 21_556 ?
Cr1 Cr3 2.514(3) 3 ?
Cr1 Fe3 2.514(3) 21_556 ?
Cr1 Fe3 2.514(3) 3 ?
Cr2 Ga1 2.581(4) 7 ?
Cr2 Cr3 2.581(3) 7 ?
Cr2 Fe3 2.581(3) 7 ?
Cr2 Cr3 2.581(3) 8 ?
Cr2 Fe3 2.581(3) 8 ?
Cr2 Ga3 2.5915(14) 20_556 ?
Cr2 Ga3 2.665(3) 15_554 ?
Cr2 Ga3 2.665(3) 33_545 ?
Cr2 Cr3 2.755(5) 27 ?
Cr2 Fe3 2.755(5) 27 ?
Fe3 Cr2 2.581(3) 13_444 ?
Fe3 Cr2 2.581(3) 15_554 ?
Fe3 Ga3 2.617(3) 13_444 ?
Fe3 Ga3 2.617(3) 31 ?
Fe3 Ga2 2.636(3) 21_556 ?
Fe3 Ga2 2.636(3) 19_556 ?
Fe3 Cr3 2.710(6) 3 ?
Fe3 Cr3 2.710(6) 2 ?
Fe3 Fe3 2.710(6) 3 ?
Fe3 Fe3 2.710(6) 2 ?
